data_2017224
loop_
_publ_author_name
'Castillo, Juan C.'
'Abon\'ia, Rodrigo'
'Cobo, Justo'
'Glidewell, Christopher'

_publ_section_title
;
 Eight
 7-benzyl-3-<i>tert</i>-butyl-1-phenylpyrazolo[3,4-<i>d</i>]oxazines,
 encompassing structures containing no intermolecular hydrogen bonds,
 and hydrogen-bonded structures in one, two or three dimensions
;
_journal_coeditor_code FA3197
_journal_issue 8
_journal_name_full 'Acta Crystallographica Section C'
_journal_page_first o423
_journal_page_last o430
_journal_paper_doi 10.1107/S0108270109028017
_journal_volume 65
_journal_year 2009
_chemical_formula_iupac 'C24 H29 N3 O3'
_chemical_formula_moiety 'C24 H29 N3 O3'
_chemical_formula_sum 'C24 H29 N3 O3'
_chemical_formula_weight 407.50
_chemical_name_systematic
;
3-<i>tert</i>-butyl-7-(2,3-dimethoxybenzyl)-1-phenyl-6,7-dihydro-
1<i>H</i>,4<i>H</i>-pyrazolo[3,4-<i>d</i>][1,3]oxazine
;
_space_group_IT_number 4
_symmetry_cell_setting monoclinic
_symmetry_space_group_name_Hall 'P 2yb'
_symmetry_space_group_name_H-M 'P 1 21 1'
_atom_sites_solution_hydrogens geom
_atom_sites_solution_primary direct
_atom_sites_solution_secondary difmap
_cell_angle_alpha 90.00
_cell_angle_beta 93.747(9)
_cell_angle_gamma 90.00
_cell_formula_units_Z 2
_cell_length_a 8.8268(10)
_cell_length_b 11.6521(10)
_cell_length_c 10.3831(7)
_cell_measurement_reflns_used 2560
_cell_measurement_temperature 120(2)
_cell_measurement_theta_max 27.50
_cell_measurement_theta_min 2.94
_cell_volume 1065.63(17)
_computing_cell_refinement 'DIRAX/LSQ (Duisenberg <i>et al.</i>,  2000)'
_computing_data_collection 'COLLECT (Hooft, 1999)'
_computing_data_reduction 'EVALCCD (Duisenberg <i>et al.</i>,  2003)'
_computing_molecular_graphics 'PLATON (Spek, 2009)'
_computing_publication_material 'SHELXL97 (Sheldrick, 2008) and PLATON (Spek, 2009)'
_computing_structure_refinement 'SHELXL97 (Sheldrick, 2008)'
_computing_structure_solution 'SIR2004 (Burla <i>et al.</i>,  2005)'
_diffrn_ambient_temperature 120(2)
_diffrn_detector_area_resol_mean 9.091
_diffrn_measured_fraction_theta_full 0.996
_diffrn_measured_fraction_theta_max 0.996
_diffrn_measurement_device_type 'Bruker Nonius KappaCCD'
_diffrn_measurement_method '\f & \w scans'
_diffrn_radiation_monochromator graphite
_diffrn_radiation_source 'Bruker Nonius FR591 rotating anode'
_diffrn_radiation_type 'Mo K\a'
_diffrn_radiation_wavelength 0.71073
_diffrn_reflns_av_R_equivalents 0.0487
_diffrn_reflns_av_sigmaI/netI 0.0336
_diffrn_reflns_limit_h_max 11
_diffrn_reflns_limit_h_min -10
_diffrn_reflns_limit_k_max 15
_diffrn_reflns_limit_k_min -15
_diffrn_reflns_limit_l_max 13
_diffrn_reflns_limit_l_min -13
_diffrn_reflns_number 17934
_diffrn_reflns_theta_full 27.50
_diffrn_reflns_theta_max 27.50
_diffrn_reflns_theta_min 2.94
_diffrn_standards_decay_% 0
_diffrn_standards_number 0
_exptl_absorpt_coefficient_mu 0.085
_exptl_absorpt_correction_T_max 0.984
_exptl_absorpt_correction_T_min 0.972
_exptl_absorpt_correction_type multi-scan
_exptl_absorpt_process_details '(SADABS; Sheldrick, 2003)'
_exptl_crystal_colour colourless
_exptl_crystal_density_diffrn 1.270
_exptl_crystal_density_method 'not measured'
_exptl_crystal_description block
_exptl_crystal_F_000 436
_exptl_crystal_size_max 0.25
_exptl_crystal_size_mid 0.20
_exptl_crystal_size_min 0.19
_refine_diff_density_max 0.321
_refine_diff_density_min -0.268
_refine_ls_extinction_method none
_refine_ls_goodness_of_fit_ref 1.126
_refine_ls_hydrogen_treatment constr
_refine_ls_matrix_type full
_refine_ls_number_parameters 276
_refine_ls_number_reflns 2560
_refine_ls_number_restraints 1
_refine_ls_restrained_S_all 1.126
_refine_ls_R_factor_all 0.0619
_refine_ls_R_factor_gt 0.0443
_refine_ls_shift/su_max 0.001
_refine_ls_shift/su_mean 0.000
_refine_ls_structure_factor_coef Fsqd
_refine_ls_weighting_details 'w=1/[\s^2^(Fo^2^)+(0.0582P)^2^+0.2363P] where P=(Fo^2^+2Fc^2^)/3'
_refine_ls_weighting_scheme calc
_refine_ls_wR_factor_gt 0.1001
_refine_ls_wR_factor_ref 0.1115
_reflns_number_gt 2132
_reflns_number_total 2560
_reflns_threshold_expression I>2\s(I)
_cod_data_source_file fa3197.cif
_cod_data_source_block VI
_cod_original_sg_symbol_H-M 'P 21'
_cod_database_code 2017224
_cod_database_fobs_code 2017224

loop_
_symmetry_equiv_pos_as_xyz
'x, y, z'
'-x, y+1/2, -z'

loop_
_atom_site_type_symbol
_atom_site_label
_atom_site_fract_x
_atom_site_fract_y
_atom_site_fract_z
_atom_site_U_iso_or_equiv
_atom_site_adp_type
_atom_site_calc_flag
_atom_site_refinement_flags
_atom_site_occupancy
_atom_site_disorder_assembly
_atom_site_disorder_group
N N1 0.3022(2) 0.4490(2) 0.4889(2) 0.0157(4) Uani d . 1 . .
N N2 0.1865(2) 0.3913(2) 0.4230(2) 0.0174(5) Uani d . 1 . .
C C3 0.0949(3) 0.3576(2) 0.5109(3) 0.0174(5) Uani d . 1 . .
C C3a 0.1515(3) 0.3914(2) 0.6361(2) 0.0179(5) Uani d . 1 . .
C C4 0.1027(3) 0.3716(3) 0.7690(3) 0.0240(6) Uani d . 1 . .
H H41 0.0164 0.4226 0.7856 0.029 Uiso calc R 1 . .
H H42 0.0694 0.2911 0.7782 0.029 Uiso calc R 1 . .
O O5 0.2274(2) 0.3952(2) 0.85908(18) 0.0269(5) Uani d . 1 . .
C C6 0.2934(3) 0.5015(3) 0.8311(3) 0.0236(6) Uani d . 1 . .
H H6A 0.3637 0.5243 0.9048 0.028 Uiso calc R 1 . .
H H6B 0.2125 0.5602 0.8215 0.028 Uiso calc R 1 . .
N N7 0.3762(2) 0.5000(2) 0.7145(2) 0.0182(5) Uani d . 1 . .
C C7a 0.2809(3) 0.4492(2) 0.6175(2) 0.0158(5) Uani d . 1 . .
C C11 0.4128(3) 0.5039(2) 0.4180(2) 0.0170(5) Uani d . 1 . .
C C12 0.4874(3) 0.6006(2) 0.4672(3) 0.0212(6) Uani d . 1 . .
H H12 0.4659 0.6296 0.5495 0.025 Uiso calc R 1 . .
C C13 0.5929(3) 0.6545(3) 0.3959(3) 0.0283(7) Uani d . 1 . .
H H13 0.6465 0.7194 0.4303 0.034 Uiso calc R 1 . .
C C14 0.6210(4) 0.6144(3) 0.2752(3) 0.0330(7) Uani d . 1 . .
H H14 0.6917 0.6529 0.2253 0.040 Uiso calc R 1 . .
C C15 0.5466(4) 0.5187(3) 0.2270(3) 0.0312(7) Uani d . 1 . .
H H15 0.5666 0.4911 0.1437 0.037 Uiso calc R 1 . .
C C16 0.4432(3) 0.4622(3) 0.2981(3) 0.0247(6) Uani d . 1 . .
H H16 0.3933 0.3952 0.2648 0.030 Uiso calc R 1 . .
C C31 -0.0462(3) 0.2893(3) 0.4749(3) 0.0235(6) Uani d . 1 . .
C C32 -0.0813(4) 0.2882(4) 0.3301(4) 0.0504(11) Uani d . 1 . .
H H32A 0.0017 0.2506 0.2882 0.076 Uiso calc R 1 . .
H H32B -0.0924 0.3673 0.2985 0.076 Uiso calc R 1 . .
H H32C -0.1761 0.2462 0.3099 0.076 Uiso calc R 1 . .
C C33 -0.0237(5) 0.1683(4) 0.5229(5) 0.0609(13) Uani d . 1 . .
H H33A 0.0623 0.1336 0.4822 0.091 Uiso calc R 1 . .
H H33B -0.1157 0.1235 0.5011 0.091 Uiso calc R 1 . .
H H33C -0.0029 0.1691 0.6168 0.091 Uiso calc R 1 . .
C C34 -0.1807(4) 0.3434(4) 0.5375(4) 0.0484(10) Uani d . 1 . .
H H34A -0.2737 0.3015 0.5105 0.073 Uiso calc R 1 . .
H H34B -0.1910 0.4237 0.5105 0.073 Uiso calc R 1 . .
H H34C -0.1637 0.3395 0.6316 0.073 Uiso calc R 1 . .
C C77 0.5243(3) 0.4430(3) 0.7320(3) 0.0214(6) Uani d . 1 . .
H H771 0.5670 0.4331 0.6468 0.026 Uiso calc R 1 . .
H H772 0.5108 0.3659 0.7695 0.026 Uiso calc R 1 . .
C C71 0.6336(3) 0.5108(3) 0.8188(2) 0.0212(6) Uani d . 1 . .
C C72 0.7422(3) 0.4524(3) 0.8952(3) 0.0212(6) Uani d . 1 . .
C C73 0.8490(3) 0.5121(3) 0.9750(2) 0.0228(6) Uani d . 1 . .
C C74 0.8468(3) 0.6304(3) 0.9762(3) 0.0267(7) Uani d . 1 . .
H H74 0.9204 0.6718 1.0284 0.032 Uiso calc R 1 . .
C C75 0.7370(4) 0.6881(3) 0.9010(3) 0.0322(7) Uani d . 1 . .
H H75 0.7339 0.7695 0.9035 0.039 Uiso calc R 1 . .
C C76 0.6325(4) 0.6298(3) 0.8230(3) 0.0294(7) Uani d . 1 . .
H H76 0.5586 0.6712 0.7711 0.035 Uiso calc R 1 . .
O O72 0.7503(2) 0.33556(17) 0.8866(2) 0.0245(5) Uani d . 1 . .
O O73 0.9489(2) 0.4453(2) 1.04560(19) 0.0309(5) Uani d . 1 . .
C C721 0.6800(5) 0.2777(3) 0.9867(3) 0.0417(9) Uani d . 1 . .
H H72A 0.7365 0.2929 1.0693 0.063 Uiso calc R 1 . .
H H72B 0.6795 0.1949 0.9696 0.063 Uiso calc R 1 . .
H H72C 0.5754 0.3050 0.9904 0.063 Uiso calc R 1 . .
C C731 1.0616(4) 0.5035(4) 1.1260(3) 0.0373(8) Uani d . 1 . .
H H73A 1.1234 0.5516 1.0725 0.056 Uiso calc R 1 . .
H H73B 1.1266 0.4470 1.1726 0.056 Uiso calc R 1 . .
H H73C 1.0120 0.5518 1.1881 0.056 Uiso calc R 1 . .

loop_
_atom_site_aniso_label
_atom_site_aniso_U_11
_atom_site_aniso_U_22
_atom_site_aniso_U_33
_atom_site_aniso_U_12
_atom_site_aniso_U_13
_atom_site_aniso_U_23
N1 0.0135(10) 0.0169(11) 0.0166(10) -0.0016(9) 0.0008(8) -0.0008(9)
N2 0.0145(10) 0.0183(11) 0.0190(11) -0.0019(9) -0.0010(8) -0.0031(9)
C3 0.0158(12) 0.0150(13) 0.0213(13) -0.0010(10) 0.0004(10) 0.0001(10)
C3a 0.0170(12) 0.0158(13) 0.0209(12) 0.0017(11) 0.0027(10) 0.0008(11)
C4 0.0253(13) 0.0272(17) 0.0200(13) -0.0067(12) 0.0045(11) 0.0003(11)
O5 0.0301(10) 0.0327(12) 0.0180(9) -0.0027(10) 0.0019(8) 0.0029(9)
C6 0.0271(14) 0.0257(15) 0.0177(13) -0.0002(13) 0.0008(11) -0.0038(12)
N7 0.0166(10) 0.0203(12) 0.0175(10) 0.0014(10) -0.0012(8) -0.0033(10)
C7a 0.0167(12) 0.0137(12) 0.0169(12) 0.0010(11) 0.0001(9) 0.0006(10)
C11 0.0156(11) 0.0175(13) 0.0177(12) -0.0005(11) 0.0001(9) 0.0021(11)
C12 0.0237(13) 0.0172(14) 0.0229(14) -0.0016(11) 0.0025(11) -0.0019(11)
C13 0.0239(14) 0.0260(16) 0.0353(17) -0.0055(12) 0.0032(12) 0.0038(13)
C14 0.0288(16) 0.0359(18) 0.0353(17) -0.0063(14) 0.0106(13) 0.0080(14)
C15 0.0317(16) 0.0391(19) 0.0239(14) -0.0013(15) 0.0104(12) -0.0044(14)
C16 0.0205(14) 0.0300(17) 0.0238(14) -0.0027(12) 0.0030(11) -0.0040(12)
C31 0.0187(13) 0.0232(16) 0.0288(15) -0.0074(12) 0.0021(11) -0.0039(12)
C32 0.042(2) 0.071(3) 0.0373(19) -0.031(2) 0.0003(16) -0.0133(19)
C33 0.059(3) 0.032(2) 0.087(3) -0.023(2) -0.028(2) 0.009(2)
C34 0.0220(16) 0.059(3) 0.064(2) -0.0087(16) 0.0047(16) -0.023(2)
C77 0.0191(13) 0.0219(14) 0.0222(13) -0.0007(12) -0.0061(10) -0.0006(12)
C71 0.0208(13) 0.0232(15) 0.0192(13) -0.0039(12) -0.0015(10) -0.0006(12)
C72 0.0199(13) 0.0262(15) 0.0177(13) 0.0001(12) 0.0021(10) -0.0014(12)
C73 0.0193(13) 0.0339(17) 0.0151(12) 0.0006(13) 0.0008(10) -0.0001(12)
C74 0.0263(15) 0.0326(18) 0.0206(14) -0.0117(13) -0.0037(12) -0.0013(12)
C75 0.0445(19) 0.0215(16) 0.0296(16) -0.0109(14) -0.0047(14) -0.0025(13)
C76 0.0346(17) 0.0236(17) 0.0284(16) -0.0031(13) -0.0106(13) 0.0017(12)
O72 0.0250(10) 0.0219(11) 0.0263(10) 0.0042(8) -0.0013(8) -0.0027(8)
O73 0.0230(10) 0.0419(13) 0.0261(10) 0.0027(10) -0.0107(8) -0.0065(10)
C721 0.064(2) 0.0262(18) 0.0343(18) -0.0009(17) 0.0028(17) 0.0078(14)
C731 0.0262(15) 0.057(2) 0.0270(15) -0.0041(17) -0.0093(12) -0.0048(17)

loop_
_atom_type_symbol
_atom_type_description
_atom_type_scat_dispersion_real
_atom_type_scat_dispersion_imag
_atom_type_scat_source
C C 0.0033 0.0016 'International Tables Vol C Tables 4.2.6.8 and 6.1.1.4'
H H 0.0000 0.0000 'International Tables Vol C Tables 4.2.6.8 and 6.1.1.4'
N N 0.0061 0.0033 'International Tables Vol C Tables 4.2.6.8 and 6.1.1.4'
O O 0.0106 0.0060 'International Tables Vol C Tables 4.2.6.8 and 6.1.1.4'

loop_
_geom_angle_atom_site_label_1
_geom_angle_atom_site_label_2
_geom_angle_atom_site_label_3
_geom_angle_site_symmetry_1
_geom_angle_site_symmetry_3
_geom_angle
_geom_angle_publ_flag
C7a N1 N2 . . 110.2(2) ?
C7a N1 C11 . . 130.9(2) ?
N2 N1 C11 . . 118.7(2) ?
C3 N2 N1 . . 105.8(2) ?
N2 C3 C3a . . 110.9(2) ?
N2 C3 C31 . . 121.4(2) ?
C3a C3 C31 . . 127.7(2) ?
C7a C3a C3 . . 104.9(2) ?
C7a C3a C4 . . 120.5(2) ?
C3 C3a C4 . . 134.5(2) ?
O5 C4 C3a . . 108.7(2) ?
O5 C4 H41 . . 109.9 ?
C3a C4 H41 . . 109.9 ?
O5 C4 H42 . . 109.9 ?
C3a C4 H42 . . 109.9 ?
H41 C4 H42 . . 108.3 ?
C6 O5 C4 . . 110.3(2) ?
O5 C6 N7 . . 113.5(2) ?
O5 C6 H6A . . 108.9 ?
N7 C6 H6A . . 108.9 ?
O5 C6 H6B . . 108.9 ?
N7 C6 H6B . . 108.9 ?
H6A C6 H6B . . 107.7 ?
C7a N7 C6 . . 107.0(2) ?
C7a N7 C77 . . 112.7(2) ?
C6 N7 C77 . . 113.2(2) ?
C3a C7a N1 . . 108.2(2) ?
C3a C7a N7 . . 125.6(2) ?
N1 C7a N7 . . 126.3(2) ?
C16 C11 C12 . . 120.2(3) ?
C16 C11 N1 . . 119.5(2) ?
C12 C11 N1 . . 120.3(2) ?
C13 C12 C11 . . 119.6(3) ?
C13 C12 H12 . . 120.2 ?
C11 C12 H12 . . 120.2 ?
C14 C13 C12 . . 120.2(3) ?
C14 C13 H13 . . 119.9 ?
C12 C13 H13 . . 119.9 ?
C15 C14 C13 . . 119.9(3) ?
C15 C14 H14 . . 120.1 ?
C13 C14 H14 . . 120.1 ?
C14 C15 C16 . . 120.7(3) ?
C14 C15 H15 . . 119.6 ?
C16 C15 H15 . . 119.6 ?
C15 C16 C11 . . 119.3(3) ?
C15 C16 H16 . . 120.3 ?
C11 C16 H16 . . 120.3 ?
C3 C31 C33 . . 108.9(3) ?
C3 C31 C32 . . 111.3(3) ?
C33 C31 C32 . . 109.6(3) ?
C3 C31 C34 . . 109.3(3) ?
C33 C31 C34 . . 109.6(3) ?
C32 C31 C34 . . 108.1(3) ?
C31 C32 H32A . . 109.5 ?
C31 C32 H32B . . 109.5 ?
H32A C32 H32B . . 109.5 ?
C31 C32 H32C . . 109.5 ?
H32A C32 H32C . . 109.5 ?
H32B C32 H32C . . 109.5 ?
C31 C33 H33A . . 109.5 ?
C31 C33 H33B . . 109.5 ?
H33A C33 H33B . . 109.5 ?
C31 C33 H33C . . 109.5 ?
H33A C33 H33C . . 109.5 ?
H33B C33 H33C . . 109.5 ?
C31 C34 H34A . . 109.5 ?
C31 C34 H34B . . 109.5 ?
H34A C34 H34B . . 109.5 ?
C31 C34 H34C . . 109.5 ?
H34A C34 H34C . . 109.5 ?
H34B C34 H34C . . 109.5 ?
N7 C77 C71 . . 111.6(2) ?
N7 C77 H771 . . 109.3 ?
C71 C77 H771 . . 109.3 ?
N7 C77 H772 . . 109.3 ?
C71 C77 H772 . . 109.3 ?
H771 C77 H772 . . 108.0 ?
C72 C71 C76 . . 118.7(3) ?
C72 C71 C77 . . 118.7(3) ?
C76 C71 C77 . . 122.6(3) ?
O72 C72 C71 . . 119.3(3) ?
O72 C72 C73 . . 119.9(3) ?
C71 C72 C73 . . 120.7(3) ?
O73 C73 C74 . . 125.3(3) ?
O73 C73 C72 . . 115.1(3) ?
C74 C73 C72 . . 119.6(3) ?
C73 C74 C75 . . 119.4(3) ?
C73 C74 H74 . . 120.3 ?
C75 C74 H74 . . 120.3 ?
C76 C75 C74 . . 121.0(3) ?
C76 C75 H75 . . 119.5 ?
C74 C75 H75 . . 119.5 ?
C75 C76 C71 . . 120.6(3) ?
C75 C76 H76 . . 119.7 ?
C71 C76 H76 . . 119.7 ?
C72 O72 C721 . . 113.6(2) ?
C73 O73 C731 . . 116.6(3) ?
O72 C721 H72A . . 109.5 ?
O72 C721 H72B . . 109.5 ?
H72A C721 H72B . . 109.5 ?
O72 C721 H72C . . 109.5 ?
H72A C721 H72C . . 109.5 ?
H72B C721 H72C . . 109.5 ?
O73 C731 H73A . . 109.5 ?
O73 C731 H73B . . 109.5 ?
H73A C731 H73B . . 109.5 ?
O73 C731 H73C . . 109.5 ?
H73A C731 H73C . . 109.5 ?
H73B C731 H73C . . 109.5 ?

loop_
_geom_bond_atom_site_label_1
_geom_bond_atom_site_label_2
_geom_bond_site_symmetry_2
_geom_bond_distance
_geom_bond_publ_flag
N1 C7a . 1.360(3) ?
N1 N2 . 1.368(3) ?
N1 C11 . 1.414(3) ?
N2 C3 . 1.318(3) ?
C3 C3a . 1.417(4) ?
C3 C31 . 1.504(4) ?
C3a C7a . 1.351(4) ?
C3a C4 . 1.490(4) ?
C4 O5 . 1.424(3) ?
C4 H41 . 0.9900 ?
C4 H42 . 0.9900 ?
O5 C6 . 1.407(4) ?
C6 N7 . 1.454(3) ?
C6 H6A . 0.9900 ?
C6 H6B . 0.9900 ?
N7 C7a . 1.401(3) ?
N7 C77 . 1.466(4) ?
C11 C16 . 1.379(4) ?
C11 C12 . 1.385(4) ?
C12 C13 . 1.378(4) ?
C12 H12 . 0.9500 ?
C13 C14 . 1.375(5) ?
C13 H13 . 0.9500 ?
C14 C15 . 1.371(5) ?
C14 H14 . 0.9500 ?
C15 C16 . 1.378(4) ?
C15 H15 . 0.9500 ?
C16 H16 . 0.9500 ?
C31 C33 . 1.504(5) ?
C31 C32 . 1.515(5) ?
C31 C34 . 1.526(5) ?
C32 H32A . 0.9800 ?
C32 H32B . 0.9800 ?
C32 H32C . 0.9800 ?
C33 H33A . 0.9800 ?
C33 H33B . 0.9800 ?
C33 H33C . 0.9800 ?
C34 H34A . 0.9800 ?
C34 H34B . 0.9800 ?
C34 H34C . 0.9800 ?
C77 C71 . 1.501(4) ?
C77 H771 . 0.9900 ?
C77 H772 . 0.9900 ?
C71 C72 . 1.383(4) ?
C71 C76 . 1.388(5) ?
C72 O72 . 1.367(4) ?
C72 C73 . 1.398(4) ?
C73 O73 . 1.355(4) ?
C73 C74 . 1.378(5) ?
C74 C75 . 1.380(5) ?
C74 H74 . 0.9500 ?
C75 C76 . 1.367(4) ?
C75 H75 . 0.9500 ?
C76 H76 . 0.9500 ?
O72 C721 . 1.415(4) ?
O73 C731 . 1.427(4) ?
C721 H72A . 0.9800 ?
C721 H72B . 0.9800 ?
C721 H72C . 0.9800 ?
C731 H73A . 0.9800 ?
C731 H73B . 0.9800 ?
C731 H73C . 0.9800 ?

loop_
_geom_hbond_atom_site_label_D
_geom_hbond_atom_site_label_H
_geom_hbond_atom_site_label_A
_geom_hbond_site_symmetry_A
_geom_hbond_distance_DH
_geom_hbond_distance_HA
_geom_hbond_distance_DA
_geom_hbond_angle_DHA
_geom_hbond_publ_flag
C12 H12 N7 . 0.95 2.45 3.043(4) 120 no
C77 H772 O72 . 0.99 2.40 2.776(4) 102 no

loop_
_geom_torsion_atom_site_label_1
_geom_torsion_atom_site_label_2
_geom_torsion_atom_site_label_3
_geom_torsion_atom_site_label_4
_geom_torsion_site_symmetry_1
_geom_torsion_site_symmetry_2
_geom_torsion_site_symmetry_3
_geom_torsion_site_symmetry_4
_geom_torsion
_geom_torsion_publ_flag
C7a N1 N2 C3 . . . . 0.6(3) ?
C11 N1 N2 C3 . . . . -174.8(2) ?
N1 N2 C3 C3a . . . . -1.1(3) ?
N1 N2 C3 C31 . . . . -179.2(2) ?
N2 C3 C3a C7a . . . . 1.2(3) ?
C31 C3 C3a C7a . . . . 179.2(3) ?
N2 C3 C3a C4 . . . . -175.6(3) ?
C31 C3 C3a C4 . . . . 2.4(5) ?
C7a C3a C4 O5 . . . . -14.6(4) ?
C3 C3a C4 O5 . . . . 161.9(3) ?
C3a C4 O5 C6 . . . . 48.6(3) ?
C4 O5 C6 N7 . . . . -71.1(3) ?
O5 C6 N7 C7a . . . . 48.8(3) ?
O5 C6 N7 C77 . . . . -76.0(3) ?
C3 C3a C7a N1 . . . . -0.8(3) ?
C4 C3a C7a N1 . . . . 176.6(2) ?
C3 C3a C7a N7 . . . . 179.4(3) ?
C4 C3a C7a N7 . . . . -3.2(4) ?
N2 N1 C7a C3a . . . . 0.2(3) ?
C11 N1 C7a C3a . . . . 174.8(3) ?
N2 N1 C7a N7 . . . . 180.0(2) ?
C11 N1 C7a N7 . . . . -5.4(5) ?
C6 N7 C7a C3a . . . . -12.7(4) ?
C77 N7 C7a C3a . . . . 112.5(3) ?
C6 N7 C7a N1 . . . . 167.6(3) ?
C77 N7 C7a N1 . . . . -67.3(3) ?
C7a N1 C11 C16 . . . . 158.5(3) ?
N2 N1 C11 C16 . . . . -27.3(4) ?
C7a N1 C11 C12 . . . . -23.2(4) ?
N2 N1 C11 C12 . . . . 151.1(2) ?
C16 C11 C12 C13 . . . . -0.5(4) ?
N1 C11 C12 C13 . . . . -178.8(3) ?
C11 C12 C13 C14 . . . . 1.8(4) ?
C12 C13 C14 C15 . . . . -1.7(5) ?
C13 C14 C15 C16 . . . . 0.3(5) ?
C14 C15 C16 C11 . . . . 1.1(5) ?
C12 C11 C16 C15 . . . . -1.0(4) ?
N1 C11 C16 C15 . . . . 177.4(3) ?
N2 C3 C31 C33 . . . . 109.2(4) ?
C3a C3 C31 C33 . . . . -68.6(4) ?
N2 C3 C31 C32 . . . . -11.7(4) ?
C3a C3 C31 C32 . . . . 170.5(3) ?
N2 C3 C31 C34 . . . . -131.1(3) ?
C3a C3 C31 C34 . . . . 51.1(4) ?
C7a N7 C77 C71 . . . . 169.9(2) ?
C6 N7 C77 C71 . . . . -68.5(3) ?
N7 C77 C71 C72 . . . . 148.5(3) ?
N7 C77 C71 C76 . . . . -33.2(4) ?
C76 C71 C72 O72 . . . . -176.2(3) ?
C77 C71 C72 O72 . . . . 2.1(4) ?
C76 C71 C72 C73 . . . . -0.1(4) ?
C77 C71 C72 C73 . . . . 178.2(2) ?
O72 C72 C73 O73 . . . . -4.2(4) ?
C71 C72 C73 O73 . . . . 179.7(2) ?
O72 C72 C73 C74 . . . . 175.4(3) ?
C71 C72 C73 C74 . . . . -0.7(4) ?
O73 C73 C74 C75 . . . . -178.9(3) ?
C72 C73 C74 C75 . . . . 1.5(4) ?
C73 C74 C75 C76 . . . . -1.6(5) ?
C74 C75 C76 C71 . . . . 0.8(5) ?
C72 C71 C76 C75 . . . . 0.1(5) ?
C77 C71 C76 C75 . . . . -178.2(3) ?
C71 C72 O72 C721 . . . . -100.0(3) ?
C73 C72 O72 C721 . . . . 83.8(3) ?
C74 C73 O73 C731 . . . . -0.9(4) ?
C72 C73 O73 C731 . . . . 178.7(2) ?

loop_
_cod_related_entry_id
_cod_related_entry_database
_cod_related_entry_code
1 ChemSpider 30654179
